data_7249693
loop_
_publ_author_name
'Batista Martins, In\^es Catarina'
'Belenguer, Ana M.'
'Lampronti, Giulio Isacco'
'Motloch, Petr'

_publ_section_title
;
 Three-phase reversible mechanochemical interconversion of hydrogen-bonded
 melamine:barbiturate co-crystals: from rosette to linear tape polymorphs
;
_journal_name_full CrystEngComm
_journal_paper_doi 10.1039/D4CE01230E
_journal_year 2025
_chemical_formula_moiety 'C23 H30 N6, C8 H12 N2 O3'
_chemical_formula_sum 'C31 H42 N8 O3'
_chemical_formula_weight 574.73
_space_group_IT_number 4
_space_group_name_Hall 'P 2yb'
_space_group_name_H-M_alt 'P 1 21 1'
_symmetry_cell_setting monoclinic
_symmetry_space_group_name_H-M 'P 1 21 1'
_audit_update_record
;
2024-07-26 deposited with the CCDC.	2024-12-12 downloaded from the CCDC.
;
_cell_angle_alpha 90
_cell_angle_beta 121.623(6)
_cell_angle_gamma 90
_cell_formula_units_Z 2
_cell_length_a 9.6921(8)
_cell_length_b 15.7727(14)
_cell_length_c 12.6377(12)
_cell_measurement_temperature 300
_cell_volume 1645.1(3)
_diffrn_ambient_temperature 300
_diffrn_measurement_device_type 'Malvern-PanAlytical XpertPro'
_diffrn_radiation_probe XCelerator
_diffrn_radiation_type 'Cu K\a'
_diffrn_radiation_wavelength 1.54175
_exptl_crystal_density_diffrn 1.161
_pd_char_colour white
_pd_meas_number_of_points 1147
_pd_proc_2theta_range_inc 0.0333
_pd_proc_2theta_range_max 44.95700
_pd_proc_2theta_range_min 6.65400
_pd_proc_ls_prof_R_factor 3.5303
_pd_proc_ls_prof_wR_expected 1.9768
_pd_proc_ls_prof_wR_factor 4.4952
_refine_ls_goodness_of_fit_all 2.2740
_refine_ls_number_restraints 110
_refine_ls_R_I_factor 1.6006
_cod_data_source_file d4ce01230e2.cif
_cod_data_source_block melamine_barbiturate_cocrystal_FormC
_cod_original_sg_symbol_H-M P1211
_cod_database_code 7249693

loop_
_symmetry_equiv_pos_as_xyz
'x, y, z '
'-x, y+1/2, -z '

loop_
_atom_site_label
_atom_site_type_symbol
_atom_site_symmetry_multiplicity
_atom_site_fract_x
_atom_site_fract_y
_atom_site_fract_z
_atom_site_occupancy
_atom_site_B_iso_or_equiv
C1 C 2 0.72263 0.28059 0.09123 1 5.0(5)
C2 C 2 0.55491 0.24246 0.02814 1 5.0(5)
C3 C 2 0.83519 0.23993 0.05367 1 5.0(5)
C4 C 2 0.72827 0.37548 0.06864 1 5.0(5)
C5 C 2 0.78715 0.28088 0.23093 1 5.0(5)
O6 O 2 0.4519 0.27026 0.04475 1 5.0(5)
N7 N 2 0.52275 0.17356 -0.04156 1 5.0(5)
O8 O 2 0.97063 0.26829 0.10283 1 5.0(5)
N9 N 2 0.77846 0.16947 -0.0181 1 5.0(5)
C10 C 2 0.60729 0.38301 -0.07092 1 5.0(5)
H11 H 2 0.84893 0.38726 0.08069 1 6.0(6)
H12 H 2 0.69282 0.41364 0.12539 1 6.0(6)
C13 C 2 0.90825 0.35251 0.29315 1 5.0(5)
H14 H 2 0.85078 0.21845 0.26617 1 6.0(6)
H15 H 2 0.68428 0.28961 0.247 1 6.0(6)
C16 C 2 0.62766 0.13715 -0.06664 1 5.0(5)
H17 H 2 0.40526 0.15076 -0.08542 1 6.0(6)
H18 H 2 0.85666 0.1414 -0.03654 1 6.0(6)
H19 H 2 0.55744 0.44839 -0.08168 1 6.0(6)
H20 H 2 0.67308 0.37476 -0.1181 1 6.0(6)
H21 H 2 0.51582 0.33499 -0.09723 1 6.0(6)
H22 H 2 0.94053 0.34955 0.39151 1 6.0(6)
H23 H 2 1.02009 0.34157 0.28932 1 6.0(6)
H24 H 2 0.85262 0.4146 0.25115 1 6.0(6)
O25 O 2 0.58797 0.07364 -0.13268 1 5.0(5)
N26 N 2 0.00065 0.53009 0.25111 1 5.0(5)
C27 C 2 0.07703 0.54773 0.18302 1 5.0(5)
C28 C 2 -0.13019 0.57648 0.22515 1 5.0(5)
N29 N 2 0.01315 0.60574 0.08869 1 5.0(5)
N30 N 2 0.2117 0.50404 0.19702 1 5.0(5)
N31 N 2 -0.18646 0.6344 0.13251 1 5.0(5)
N32 N 2 -0.21054 0.5676 0.29061 1 5.0(5)
C33 C 2 -0.118 0.6549 0.06478 1 5.0(5)
C34 C 2 0.287 0.43415 0.27478 1 5.0(5)
H35 H 2 0.24195 0.5291 0.13557 1 6.0(6)
C36 C 2 -0.15702 0.50456 0.38289 1 5.0(5)
H37 H 2 -0.33455 0.57357 0.23009 1 6.0(6)
N38 N 2 -0.19445 0.72168 -0.04681 1 5.0(5)
C39 C 2 0.27317 0.41896 0.37719 1 5.0(5)
C40 C 2 0.34898 0.36861 0.23569 1 5.0(5)
C41 C 2 -0.00423 0.52488 0.48386 1 5.0(5)
C42 C 2 -0.25758 0.45086 0.40252 1 5.0(5)
H43 H 2 -0.13524 0.73629 -0.09508 1 6.0(6)
H44 H 2 -0.29532 0.75953 -0.06521 1 6.0(6)
C45 C 2 0.34114 0.34134 0.43919 1 5.0(5)
H46 H 2 0.22716 0.4679 0.4083 1 6.0(6)
C47 C 2 0.40967 0.2929 0.29718 1 5.0(5)
H48 H 2 0.35474 0.37379 0.15238 1 6.0(6)
C49 C 2 0.04713 0.49263 0.60027 1 5.0(5)
H50 H 2 0.07683 0.5652 0.47465 1 6.0(6)
C51 C 2 -0.2021 0.41872 0.52264 1 5.0(5)
H52 H 2 -0.38269 0.44276 0.33072 1 6.0(6)
C53 C 2 0.4043 0.27415 0.40539 1 5.0(5)
H54 H 2 0.34245 0.33748 0.52382 1 6.0(6)
H55 H 2 0.45957 0.24627 0.26243 1 6.0(6)
C56 C 2 -0.04672 0.43876 0.62417 1 5.0(5)
H57 H 2 0.16928 0.50641 0.67723 1 6.0(6)
H58 H 2 -0.28149 0.3784 0.5326 1 6.0(6)
C59 C 2 0.501 0.19561 0.47814 1 5.0(5)
C60 C 2 0.02565 0.40704 0.75734 1 5.0(5)
C61 C 2 0.43595 0.11416 0.40191 1 5.0(5)
C62 C 2 0.47612 0.17003 0.58591 1 5.0(5)
C63 C 2 0.68201 0.18871 0.52686 1 5.0(5)
C64 C 2 -0.09821 0.38741 0.79759 1 5.0(5)
C65 C 2 0.1412 0.47188 0.84868 1 5.0(5)
C66 C 2 0.11081 0.32229 0.77429 1 5.0(5)
H67 H 2 0.53285 0.08908 0.39238 1 6.0(6)
H68 H 2 0.33732 0.13736 0.31224 1 6.0(6)
H69 H 2 0.39235 0.07459 0.4497 1 6.0(6)
H70 H 2 0.59958 0.16098 0.66884 1 6.0(6)
H71 H 2 0.39834 0.11342 0.56157 1 6.0(6)
H72 H 2 0.42128 0.22617 0.60697 1 6.0(6)
H73 H 2 0.72434 0.25374 0.56084 1 6.0(6)
H74 H 2 0.74527 0.13856 0.59826 1 6.0(6)
H75 H 2 0.70685 0.18319 0.44894 1 6.0(6)
H76 H 2 -0.03184 0.35714 0.89104 1 6.0(6)
H77 H 2 -0.14595 0.44912 0.80088 1 6.0(6)
H78 H 2 -0.1936 0.34693 0.72596 1 6.0(6)
H79 H 2 0.07352 0.53003 0.84151 1 6.0(6)
H80 H 2 0.20091 0.44911 0.94389 1 6.0(6)
H81 H 2 0.23445 0.48307 0.82341 1 6.0(6)
H82 H 2 0.12622 0.28787 0.85773 1 6.0(6)
H83 H 2 0.04146 0.28495 0.68911 1 6.0(6)
H84 H 2 0.23289 0.33165 0.78862 1 6.0(6)

loop_
_geom_angle_atom_site_label_1
_geom_angle_atom_site_label_2
_geom_angle_atom_site_label_3
_geom_angle
_geom_angle_site_symmetry_1
_geom_angle_site_symmetry_2
_geom_angle_site_symmetry_3
C4 C1 C2 115.142 1_555 1_555 1_555

loop_
_geom_bond_atom_site_label_1
_geom_bond_atom_site_label_2
_geom_bond_distance
_geom_bond_site_symmetry_1
_geom_bond_site_symmetry_2
C1 C2 1.50999 1_555 1_555
C1 C4 1.52943 1_555 1_555
